data_7202820
loop_
_publ_author_name
'Wu, Biao'
'Huang, Xiaojuan'
'Xia, Yazhao'
'Yang, Xiao-Juan'
'Janiak, Christoph'

_publ_section_title
;
 Oxo-anion binding by protonated (dimethylphenyl)(pyridyl)ureas
;
_journal_issue 8
_journal_name_full CrystEngComm
_journal_page_first 676
_journal_paper_doi 10.1039/b702278f
_journal_volume 9
_journal_year 2007
_chemical_formula_sum 'C28 H32 N6 O6 S'
_chemical_formula_weight 580.66
_chemical_name_systematic
;
?
;
_space_group_IT_number 61
_symmetry_cell_setting orthorhombic
_symmetry_space_group_name_Hall '-P 2ac 2ab'
_symmetry_space_group_name_H-M 'P b c a'
_atom_sites_solution_hydrogens geom
_atom_sites_solution_primary direct
_atom_sites_solution_secondary difmap
_audit_creation_method SHELXL-97
_cell_angle_alpha 90.00
_cell_angle_beta 90.00
_cell_angle_gamma 90.00
_cell_formula_units_Z 8
_cell_length_a 14.118(3)
_cell_length_b 16.665(3)
_cell_length_c 25.163(5)
_cell_measurement_reflns_used 1273
_cell_measurement_temperature 293(2)
_cell_measurement_theta_max 15.04
_cell_measurement_theta_min 2.49
_cell_volume 5920(2)
_computing_cell_refinement 'Bruker SMART'
_computing_data_collection 'Bruker SMART'
_computing_data_reduction 'Bruker SAINT'
_computing_molecular_graphics 'Bruker SHELXTL'
_computing_publication_material 'Bruker SHELXTL'
_computing_structure_refinement 'SHELXL-97 (Sheldrick, 1997)'
_computing_structure_solution 'SHELXS-97 (Sheldrick, 1990)'
_diffrn_ambient_temperature 293(2)
_diffrn_measured_fraction_theta_full 0.993
_diffrn_measured_fraction_theta_max 0.993
_diffrn_measurement_device_type 'CCD area detector'
_diffrn_measurement_method 'phi and omega scans'
_diffrn_radiation_monochromator graphite
_diffrn_radiation_source 'fine-focus sealed tube'
_diffrn_radiation_type MoK\a
_diffrn_radiation_wavelength 0.71073
_diffrn_reflns_av_R_equivalents 0.1254
_diffrn_reflns_av_sigmaI/netI 0.1326
_diffrn_reflns_limit_h_max 18
_diffrn_reflns_limit_h_min -18
_diffrn_reflns_limit_k_max 21
_diffrn_reflns_limit_k_min -21
_diffrn_reflns_limit_l_max 33
_diffrn_reflns_limit_l_min -28
_diffrn_reflns_number 36104
_diffrn_reflns_theta_full 28.16
_diffrn_reflns_theta_max 28.16
_diffrn_reflns_theta_min 1.62
_exptl_absorpt_coefficient_mu 0.160
_exptl_absorpt_correction_T_max 0.9862
_exptl_absorpt_correction_T_min 0.9594
_exptl_absorpt_correction_type multi-scan
_exptl_absorpt_process_details 'SADABS(Bruker, 2000)'
_exptl_crystal_colour colorless
_exptl_crystal_density_diffrn 1.303
_exptl_crystal_density_meas ?
_exptl_crystal_density_method 'not measured'
_exptl_crystal_description plate
_exptl_crystal_F_000 2448
_exptl_crystal_size_max 0.26
_exptl_crystal_size_mid 0.23
_exptl_crystal_size_min 0.09
_refine_diff_density_max 0.240
_refine_diff_density_min -0.240
_refine_diff_density_rms 0.047
_refine_ls_extinction_method none
_refine_ls_goodness_of_fit_ref 0.797
_refine_ls_hydrogen_treatment constr
_refine_ls_matrix_type full
_refine_ls_number_parameters 370
_refine_ls_number_reflns 7206
_refine_ls_number_restraints 0
_refine_ls_restrained_S_all 0.797
_refine_ls_R_factor_all 0.1799
_refine_ls_R_factor_gt 0.0532
_refine_ls_shift/su_max 0.001
_refine_ls_shift/su_mean 0.000
_refine_ls_structure_factor_coef Fsqd
_refine_ls_weighting_details 'calc w=1/[\s^2^(Fo^2^)+(0.0769P)^2^+0.0000P] where P=(Fo^2^+2Fc^2^)/3'
_refine_ls_weighting_scheme calc
_refine_ls_wR_factor_gt 0.1272
_refine_ls_wR_factor_ref 0.1567
_reflns_number_gt 2455
_reflns_number_total 7206
_reflns_threshold_expression >2sigma(I)
_cod_data_source_file b702278f.txt
_cod_data_source_block compound_5
_cod_depositor_comments
;
The following automatic conversions were performed:
'_symmetry_cell_setting' value 'Orthorhombic' changed to 'orthorhombic'
according to '/home/saulius/struct/CIF-dictionaries/cif_core.dic'
dictionary named 'cif_core.dic' version 2.4.1 from 2010-06-29.

Automatic conversion script
Id: cif_fix_enum 1527 2010-12-29 10:47:43Z saulius 

The following automatic conversions were performed:

'_exptl_crystal_density_meas' value 'none' was changed to '?' - the
value is perceived as not measured.

Automatic conversion script
Id: cif_fix_values 3008 2015-01-20 13:52:24Z robertas 
;
_cod_original_sg_symbol_H-M Pbca
_cod_database_code 7202820

loop_
_symmetry_equiv_pos_as_xyz
'x, y, z'
'-x+1/2, -y, z+1/2'
'-x, y+1/2, -z+1/2'
'x+1/2, -y+1/2, -z'
'-x, -y, -z'
'x-1/2, y, -z-1/2'
'x, -y-1/2, z-1/2'
'-x-1/2, y-1/2, z'

loop_
_atom_site_label
_atom_site_type_symbol
_atom_site_fract_x
_atom_site_fract_y
_atom_site_fract_z
_atom_site_U_iso_or_equiv
_atom_site_adp_type
_atom_site_occupancy
_atom_site_symmetry_multiplicity
_atom_site_calc_flag
_atom_site_refinement_flags
_atom_site_disorder_assembly
_atom_site_disorder_group
S S 0.58792(5) 0.38409(4) 0.59848(3) 0.0449(2) Uani 1 1 d . . .
O6 O 0.56434(15) 0.35571(13) 0.65191(8) 0.0704(7) Uani 1 1 d . . .
O5 O 0.58446(15) 0.31716(13) 0.56133(8) 0.0723(7) Uani 1 1 d . . .
O3 O 0.51951(12) 0.44654(11) 0.58172(7) 0.0535(5) Uani 1 1 d . . .
O4 O 0.68357(13) 0.41814(13) 0.59845(9) 0.0713(7) Uani 1 1 d . . .
O1 O 0.22143(14) 0.39835(14) 0.68237(8) 0.0686(7) Uani 1 1 d . . .
O2 O 0.66946(16) 0.07472(14) 0.65321(9) 0.0764(7) Uani 1 1 d . . .
N1 N 0.32408(18) 0.39658(14) 0.83382(10) 0.0563(7) Uani 1 1 d . . .
H1B H 0.2751 0.3984 0.8541 0.068 Uiso 1 1 calc R . .
N2 N 0.38174(17) 0.38941(16) 0.69316(10) 0.0647(8) Uani 1 1 d . . .
H2A H 0.4339 0.3828 0.6761 0.078 Uiso 1 1 calc R . .
N3 N 0.31813(16) 0.40272(15) 0.61014(9) 0.0563(7) Uani 1 1 d . . .
H3B H 0.3756 0.3992 0.5991 0.068 Uiso 1 1 calc R . .
N4 N 0.89937(16) 0.09029(15) 0.55777(9) 0.0521(7) Uani 1 1 d . . .
H4B H 0.9297 0.0463 0.5631 0.062 Uiso 1 1 calc R . .
N5 N 0.68600(17) 0.18916(15) 0.60408(10) 0.0603(7) Uani 1 1 d . . .
H5B H 0.6582 0.2335 0.5962 0.072 Uiso 1 1 calc R . .
N6 N 0.57093(17) 0.18008(16) 0.66662(10) 0.0667(8) Uani 1 1 d . . .
H6A H 0.5560 0.2281 0.6573 0.080 Uiso 1 1 calc R . .
C1 C 0.3104(2) 0.39439(18) 0.78160(12) 0.0562(8) Uani 1 1 d . . .
H1A H 0.2493 0.3952 0.7678 0.067 Uiso 1 1 calc R . .
C2 C 0.3878(2) 0.39081(19) 0.74782(12) 0.0524(8) Uani 1 1 d . . .
C3 C 0.4766(2) 0.3886(2) 0.77093(13) 0.0691(10) Uani 1 1 d . . .
H3A H 0.5299 0.3844 0.7494 0.083 Uiso 1 1 calc R . .
C4 C 0.4876(2) 0.3924(2) 0.82527(14) 0.0790(12) Uani 1 1 d . . .
H4A H 0.5477 0.3925 0.8404 0.095 Uiso 1 1 calc R . .
C5 C 0.4087(2) 0.3961(2) 0.85637(13) 0.0697(10) Uani 1 1 d . . .
H5A H 0.4143 0.3984 0.8932 0.084 Uiso 1 1 calc R . .
C6 C 0.3010(2) 0.39751(19) 0.66314(13) 0.0559(9) Uani 1 1 d . . .
C7 C 0.2445(2) 0.4137(2) 0.57216(11) 0.0517(8) Uani 1 1 d . . .
C8 C 0.2432(2) 0.4846(2) 0.54307(12) 0.0580(9) Uani 1 1 d . . .
C9 C 0.1729(3) 0.4942(2) 0.50539(13) 0.0765(11) Uani 1 1 d . . .
H9A H 0.1719 0.5405 0.4847 0.092 Uiso 1 1 calc R . .
C10 C 0.1053(3) 0.4373(3) 0.49794(17) 0.0928(13) Uani 1 1 d . . .
H10A H 0.0570 0.4460 0.4735 0.111 Uiso 1 1 calc R . .
C11 C 0.1079(3) 0.3673(3) 0.52617(17) 0.0879(13) Uani 1 1 d . . .
H11A H 0.0616 0.3286 0.5204 0.105 Uiso 1 1 calc R . .
C12 C 0.1789(2) 0.3531(2) 0.56359(14) 0.0685(10) Uani 1 1 d . . .
C13 C 0.3164(2) 0.5484(2) 0.55063(14) 0.0796(11) Uani 1 1 d . . .
H13A H 0.3594 0.5325 0.5782 0.119 Uiso 1 1 calc R . .
H13B H 0.2860 0.5978 0.5604 0.119 Uiso 1 1 calc R . .
H13C H 0.3507 0.5560 0.5181 0.119 Uiso 1 1 calc R . .
C14 C 0.1828(3) 0.2739(2) 0.59150(16) 0.1025(13) Uani 1 1 d . . .
H14A H 0.2356 0.2733 0.6155 0.154 Uiso 1 1 calc R . .
H14B H 0.1901 0.2318 0.5658 0.154 Uiso 1 1 calc R . .
H14C H 0.1252 0.2659 0.6111 0.154 Uiso 1 1 calc R . .
C15 C 0.8187(2) 0.10207(18) 0.58405(12) 0.0522(8) Uani 1 1 d . . .
H15A H 0.7959 0.0628 0.6070 0.063 Uiso 1 1 calc R . .
C16 C 0.7690(2) 0.17205(18) 0.57731(11) 0.0479(7) Uani 1 1 d . . .
C17 C 0.8050(2) 0.22802(18) 0.54142(11) 0.0547(8) Uani 1 1 d . . .
H17A H 0.7728 0.2759 0.5355 0.066 Uiso 1 1 calc R . .
C18 C 0.8877(2) 0.2127(2) 0.51488(12) 0.0595(9) Uani 1 1 d . . .
H18A H 0.9114 0.2499 0.4908 0.071 Uiso 1 1 calc R . .
C19 C 0.9354(2) 0.1426(2) 0.52387(12) 0.0559(9) Uani 1 1 d . . .
H19A H 0.9922 0.1320 0.5065 0.067 Uiso 1 1 calc R . .
C20 C 0.6436(2) 0.1422(2) 0.64207(13) 0.0582(8) Uani 1 1 d . . .
C21 C 0.5193(2) 0.1417(2) 0.70743(13) 0.0580(9) Uani 1 1 d . . .
C22 C 0.5561(3) 0.1401(3) 0.75778(18) 0.0984(13) Uani 1 1 d . . .
C23 C 0.5044(6) 0.1004(5) 0.7980(3) 0.156(3) Uani 1 1 d . . .
H23A H 0.5277 0.0978 0.8325 0.187 Uiso 1 1 calc R . .
C24 C 0.4225(8) 0.0669(4) 0.7858(3) 0.174(4) Uani 1 1 d . . .
H24A H 0.3885 0.0416 0.8127 0.209 Uiso 1 1 calc R . .
C25 C 0.3857(4) 0.0676(3) 0.7365(3) 0.142(2) Uani 1 1 d . . .
H25A H 0.3281 0.0425 0.7298 0.170 Uiso 1 1 calc R . .
C26 C 0.4337(3) 0.1058(3) 0.69562(18) 0.0951(13) Uani 1 1 d . . .
C27 C 0.6492(4) 0.1805(5) 0.7694(2) 0.202(3) Uani 1 1 d . . .
H27A H 0.6648 0.1735 0.8062 0.302 Uiso 1 1 calc R . .
H27B H 0.6441 0.2368 0.7616 0.302 Uiso 1 1 calc R . .
H27C H 0.6979 0.1572 0.7477 0.302 Uiso 1 1 calc R . .
C28 C 0.3968(3) 0.1071(4) 0.6405(2) 0.177(3) Uani 1 1 d . . .
H28A H 0.4397 0.1364 0.6182 0.266 Uiso 1 1 calc R . .
H28B H 0.3359 0.1327 0.6400 0.266 Uiso 1 1 calc R . .
H28C H 0.3908 0.0532 0.6276 0.266 Uiso 1 1 calc R . .

loop_
_atom_site_aniso_label
_atom_site_aniso_U_11
_atom_site_aniso_U_22
_atom_site_aniso_U_33
_atom_site_aniso_U_23
_atom_site_aniso_U_13
_atom_site_aniso_U_12
S 0.0368(4) 0.0511(5) 0.0467(4) 0.0043(4) -0.0016(3) 0.0036(4)
O6 0.0776(16) 0.0763(16) 0.0573(13) 0.0190(12) 0.0245(11) 0.0203(12)
O5 0.0906(17) 0.0610(15) 0.0654(14) -0.0162(12) -0.0300(12) 0.0264(13)
O3 0.0399(11) 0.0474(12) 0.0731(14) 0.0078(10) -0.0088(9) 0.0073(9)
O4 0.0376(12) 0.0846(17) 0.0916(17) 0.0301(13) -0.0137(11) -0.0078(11)
O1 0.0400(13) 0.108(2) 0.0577(14) 0.0019(13) 0.0054(10) 0.0060(12)
O2 0.0841(17) 0.0556(16) 0.0894(17) 0.0232(14) 0.0374(13) 0.0192(13)
N1 0.0504(16) 0.0660(19) 0.0525(18) -0.0004(13) 0.0152(13) 0.0053(13)
N2 0.0431(16) 0.105(2) 0.0463(17) 0.0050(15) 0.0052(12) 0.0096(14)
N3 0.0403(15) 0.079(2) 0.0492(17) 0.0073(13) 0.0058(12) 0.0039(13)
N4 0.0473(16) 0.0556(17) 0.0533(16) -0.0009(13) 0.0050(13) 0.0079(13)
N5 0.0613(17) 0.0460(16) 0.0736(18) 0.0143(14) 0.0190(14) 0.0156(13)
N6 0.0597(17) 0.0604(18) 0.0800(19) 0.0160(15) 0.0281(15) 0.0131(14)
C1 0.0435(18) 0.074(2) 0.051(2) -0.0026(17) 0.0001(15) 0.0035(16)
C2 0.0449(19) 0.065(2) 0.047(2) 0.0042(16) 0.0101(14) 0.0050(16)
C3 0.0430(19) 0.106(3) 0.058(2) 0.010(2) 0.0075(16) 0.0140(19)
C4 0.049(2) 0.131(4) 0.058(2) 0.007(2) 0.0005(17) 0.007(2)
C5 0.058(2) 0.101(3) 0.050(2) -0.0020(18) 0.0028(18) 0.008(2)
C6 0.0426(19) 0.070(2) 0.055(2) 0.0021(17) 0.0050(16) 0.0052(17)
C7 0.0415(18) 0.063(2) 0.0504(19) -0.0076(17) 0.0044(15) 0.0038(17)
C8 0.050(2) 0.077(3) 0.0466(19) -0.0027(18) -0.0005(16) 0.0121(18)
C9 0.072(3) 0.095(3) 0.062(2) 0.004(2) -0.008(2) 0.019(2)
C10 0.062(3) 0.141(4) 0.075(3) -0.019(3) -0.015(2) 0.016(3)
C11 0.053(3) 0.124(4) 0.087(3) -0.031(3) 0.001(2) -0.022(2)
C12 0.058(2) 0.074(3) 0.074(3) -0.017(2) 0.0096(19) -0.011(2)
C13 0.077(3) 0.076(3) 0.086(3) 0.016(2) -0.001(2) -0.003(2)
C14 0.109(3) 0.084(3) 0.115(3) -0.003(3) 0.015(3) -0.027(3)
C15 0.0507(19) 0.051(2) 0.0547(19) 0.0041(15) 0.0129(15) 0.0055(16)
C16 0.0479(18) 0.046(2) 0.0500(18) 0.0029(16) 0.0085(14) 0.0026(16)
C17 0.054(2) 0.051(2) 0.059(2) 0.0081(17) 0.0047(16) 0.0033(16)
C18 0.059(2) 0.062(2) 0.058(2) 0.0128(18) 0.0098(17) -0.0100(18)
C19 0.047(2) 0.070(2) 0.050(2) -0.0052(18) 0.0069(15) -0.0033(18)
C20 0.058(2) 0.052(2) 0.065(2) 0.0084(19) 0.0186(17) 0.0046(18)
C21 0.061(2) 0.059(2) 0.053(2) -0.0011(17) 0.0169(18) 0.0031(18)
C22 0.109(4) 0.113(4) 0.073(3) -0.013(3) 0.010(3) 0.016(3)
C23 0.225(8) 0.170(7) 0.071(4) 0.008(4) 0.042(5) 0.062(6)
C24 0.277(11) 0.113(5) 0.132(7) -0.005(5) 0.118(8) -0.002(6)
C25 0.122(5) 0.124(5) 0.179(6) -0.036(5) 0.076(5) -0.056(3)
C26 0.077(3) 0.111(3) 0.098(3) -0.013(3) 0.030(3) -0.019(3)
C27 0.124(5) 0.343(10) 0.138(5) -0.100(6) -0.042(4) -0.011(6)
C28 0.095(4) 0.298(9) 0.139(5) -0.032(5) -0.026(3) -0.028(4)

loop_
_atom_type_symbol
_atom_type_description
_atom_type_scat_dispersion_real
_atom_type_scat_dispersion_imag
_atom_type_scat_source
C C 0.0033 0.0016 'International Tables Vol C Tables 4.2.6.8 and 6.1.1.4'
H H 0.0000 0.0000 'International Tables Vol C Tables 4.2.6.8 and 6.1.1.4'
N N 0.0061 0.0033 'International Tables Vol C Tables 4.2.6.8 and 6.1.1.4'
O O 0.0106 0.0060 'International Tables Vol C Tables 4.2.6.8 and 6.1.1.4'
S S 0.1246 0.1234 'International Tables Vol C Tables 4.2.6.8 and 6.1.1.4'

loop_
_geom_angle_atom_site_label_1
_geom_angle_atom_site_label_2
_geom_angle_atom_site_label_3
_geom_angle
_geom_angle_site_symmetry_1
_geom_angle_site_symmetry_3
_geom_angle_publ_flag
O5 S O6 109.55(14) . . ?
O5 S O4 109.10(14) . . ?
O6 S O4 109.60(13) . . ?
O5 S O3 109.48(12) . . ?
O6 S O3 109.90(12) . . ?
O4 S O3 109.20(12) . . ?
C5 N1 C1 123.7(3) . . ?
C6 N2 C2 126.8(3) . . ?
C6 N3 C7 122.5(2) . . ?
C19 N4 C15 123.5(3) . . ?
C20 N5 C16 126.3(3) . . ?
C20 N6 C21 120.8(3) . . ?
N1 C1 C2 119.6(3) . . ?
N2 C2 C3 118.4(3) . . ?
N2 C2 C1 124.3(3) . . ?
C3 C2 C1 117.3(3) . . ?
C4 C3 C2 121.2(3) . . ?
C5 C4 C3 118.7(3) . . ?
N1 C5 C4 119.5(3) . . ?
O1 C6 N3 123.5(3) . . ?
O1 C6 N2 123.0(3) . . ?
N3 C6 N2 113.5(3) . . ?
C12 C7 C8 121.8(3) . . ?
C12 C7 N3 119.9(3) . . ?
C8 C7 N3 118.2(3) . . ?
C9 C8 C7 118.0(3) . . ?
C9 C8 C13 120.1(3) . . ?
C7 C8 C13 121.9(3) . . ?
C10 C9 C8 121.2(4) . . ?
C9 C10 C11 120.4(4) . . ?
C10 C11 C12 121.0(4) . . ?
C7 C12 C11 117.4(4) . . ?
C7 C12 C14 123.0(3) . . ?
C11 C12 C14 119.5(4) . . ?
N4 C15 C16 120.1(3) . . ?
C15 C16 N5 123.3(3) . . ?
C15 C16 C17 117.6(3) . . ?
N5 C16 C17 119.1(3) . . ?
C18 C17 C16 120.2(3) . . ?
C19 C18 C17 119.9(3) . . ?
N4 C19 C18 118.7(3) . . ?
O2 C20 N6 123.6(3) . . ?
O2 C20 N5 123.9(3) . . ?
N6 C20 N5 112.5(3) . . ?
C22 C21 C26 121.5(4) . . ?
C22 C21 N6 119.0(4) . . ?
C26 C21 N6 119.4(3) . . ?
C21 C22 C23 118.4(5) . . ?
C21 C22 C27 120.1(4) . . ?
C23 C22 C27 121.5(6) . . ?
C24 C23 C22 118.9(7) . . ?
C23 C24 C25 123.3(8) . . ?
C24 C25 C26 119.9(6) . . ?
C21 C26 C25 117.9(5) . . ?
C21 C26 C28 120.2(4) . . ?
C25 C26 C28 121.9(5) . . ?

loop_
_geom_bond_atom_site_label_1
_geom_bond_atom_site_label_2
_geom_bond_distance
_geom_bond_site_symmetry_2
_geom_bond_publ_flag
S O5 1.456(2) . ?
S O6 1.464(2) . ?
S O4 1.465(2) . ?
S O3 1.4810(19) . ?
O1 C6 1.223(3) . ?
O2 C20 1.215(3) . ?
N1 C5 1.323(4) . ?
N1 C1 1.329(4) . ?
N2 C6 1.374(4) . ?
N2 C2 1.378(4) . ?
N3 C6 1.358(4) . ?
N3 C7 1.424(4) . ?
N4 C19 1.322(4) . ?
N4 C15 1.332(3) . ?
N5 C20 1.373(4) . ?
N5 C16 1.382(3) . ?
N6 C20 1.354(4) . ?
N6 C21 1.413(4) . ?
C1 C2 1.385(4) . ?
C2 C3 1.382(4) . ?
C3 C4 1.378(4) . ?
C4 C5 1.362(4) . ?
C7 C12 1.387(4) . ?
C7 C8 1.390(4) . ?
C8 C9 1.381(4) . ?
C8 C13 1.495(4) . ?
C9 C10 1.359(5) . ?
C10 C11 1.365(6) . ?
C11 C12 1.396(5) . ?
C12 C14 1.496(5) . ?
C15 C16 1.371(4) . ?
C16 C17 1.394(4) . ?
C17 C18 1.368(4) . ?
C18 C19 1.367(4) . ?
C21 C22 1.370(5) . ?
C21 C26 1.380(5) . ?
C22 C23 1.412(8) . ?
C22 C27 1.506(6) . ?
C23 C24 1.321(9) . ?
C24 C25 1.346(9) . ?
C25 C26 1.386(7) . ?
C26 C28 1.482(6) . ?

loop_
_geom_hbond_atom_site_label_D
_geom_hbond_atom_site_label_H
_geom_hbond_atom_site_label_A
_geom_hbond_distance_DH
_geom_hbond_distance_HA
_geom_hbond_distance_DA
_geom_hbond_angle_DHA
_geom_hbond_site_symmetry_A
N1 H1B O4 0.86 1.79 2.640(3) 169.4 6_557
N2 H2A O6 0.86 1.99 2.835(3) 166.9 .
N3 H3B O3 0.86 2.22 3.021(3) 154.5 .
N4 H4B O3 0.86 1.87 2.723(3) 171.4 8_755
N4 H4B O4 0.86 2.81 3.263(3) 114.5 8_755
N5 H5B O5 0.86 1.95 2.786(3) 164.3 .
N5 H5B O6 0.86 2.81 3.479(3) 136.4 .
N6 H6A O6 0.86 2.13 2.952(3) 158.5 .
C1 H1A O1 0.93 2.19 2.796(4) 122.3 .
C4 H4A O1 0.93 2.52 3.308(4) 142.6 6_657
C13 H13A O3 0.96 2.68 3.424(4) 134.9 .
C14 H14A O1 0.96 2.68 3.135(5) 109.2 .
C15 H15A O4 0.93 2.44 3.087(4) 126.9 8_755
C15 H15A O2 0.93 2.14 2.770(4) 124.0 .
C17 H17A O5 0.93 2.82 3.486(4) 129.3 .
C19 H19A O5 0.93 2.31 3.077(4) 139.8 4_556
C19 H19A O3 0.93 2.60 3.267(4) 128.6 4_556
C25 H25A O1 0.93 2.77 3.478(6) 133.5 8_655
C27 H27C O2 0.96 2.78 3.426(6) 125.7 .

loop_
_geom_torsion_atom_site_label_1
_geom_torsion_atom_site_label_2
_geom_torsion_atom_site_label_3
_geom_torsion_atom_site_label_4
_geom_torsion
_geom_torsion_site_symmetry_1
_geom_torsion_site_symmetry_2
_geom_torsion_site_symmetry_3
_geom_torsion_site_symmetry_4
_geom_torsion_publ_flag
C5 N1 C1 C2 0.5(5) . . . . ?
C6 N2 C2 C3 -174.5(3) . . . . ?
C6 N2 C2 C1 5.4(5) . . . . ?
N1 C1 C2 N2 -179.1(3) . . . . ?
N1 C1 C2 C3 0.9(5) . . . . ?
N2 C2 C3 C4 177.9(3) . . . . ?
C1 C2 C3 C4 -2.1(5) . . . . ?
C2 C3 C4 C5 1.9(6) . . . . ?
C1 N1 C5 C4 -0.7(5) . . . . ?
C3 C4 C5 N1 -0.5(5) . . . . ?
C7 N3 C6 O1 3.2(5) . . . . ?
C7 N3 C6 N2 -178.1(3) . . . . ?
C2 N2 C6 O1 -8.3(5) . . . . ?
C2 N2 C6 N3 173.0(3) . . . . ?
C6 N3 C7 C12 -67.4(4) . . . . ?
C6 N3 C7 C8 115.0(3) . . . . ?
C12 C7 C8 C9 1.1(4) . . . . ?
N3 C7 C8 C9 178.5(3) . . . . ?
C12 C7 C8 C13 -177.3(3) . . . . ?
N3 C7 C8 C13 0.2(4) . . . . ?
C7 C8 C9 C10 2.0(5) . . . . ?
C13 C8 C9 C10 -179.7(3) . . . . ?
C8 C9 C10 C11 -2.9(6) . . . . ?
C9 C10 C11 C12 0.8(6) . . . . ?
C8 C7 C12 C11 -3.0(4) . . . . ?
N3 C7 C12 C11 179.5(3) . . . . ?
C8 C7 C12 C14 175.5(3) . . . . ?
N3 C7 C12 C14 -1.9(5) . . . . ?
C10 C11 C12 C7 2.1(5) . . . . ?
C10 C11 C12 C14 -176.5(4) . . . . ?
C19 N4 C15 C16 -1.1(4) . . . . ?
N4 C15 C16 N5 -178.5(3) . . . . ?
N4 C15 C16 C17 1.6(4) . . . . ?
C20 N5 C16 C15 3.0(5) . . . . ?
C20 N5 C16 C17 -177.1(3) . . . . ?
C15 C16 C17 C18 -0.8(4) . . . . ?
N5 C16 C17 C18 179.3(3) . . . . ?
C16 C17 C18 C19 -0.5(4) . . . . ?
C15 N4 C19 C18 -0.2(4) . . . . ?
C17 C18 C19 N4 1.0(4) . . . . ?
C21 N6 C20 O2 -0.5(5) . . . . ?
C21 N6 C20 N5 -179.2(3) . . . . ?
C16 N5 C20 O2 -7.8(5) . . . . ?
C16 N5 C20 N6 170.8(3) . . . . ?
C20 N6 C21 C22 80.6(4) . . . . ?
C20 N6 C21 C26 -98.6(4) . . . . ?
C26 C21 C22 C23 0.1(6) . . . . ?
N6 C21 C22 C23 -179.0(4) . . . . ?
C26 C21 C22 C27 -179.4(4) . . . . ?
N6 C21 C22 C27 1.5(6) . . . . ?
C21 C22 C23 C24 -0.5(10) . . . . ?
C27 C22 C23 C24 179.0(7) . . . . ?
C22 C23 C24 C25 1.0(13) . . . . ?
C23 C24 C25 C26 -0.9(12) . . . . ?
C22 C21 C26 C25 -0.1(6) . . . . ?
N6 C21 C26 C25 179.0(4) . . . . ?
C22 C21 C26 C28 -178.7(4) . . . . ?
N6 C21 C26 C28 0.4(6) . . . . ?
C24 C25 C26 C21 0.5(8) . . . . ?
C24 C25 C26 C28 179.1(6) . . . . ?

loop_
_cod_related_entry_id
_cod_related_entry_database
_cod_related_entry_code
1 ChemSpider 21149168
